data_7223919
loop_
_publ_author_name
'Yu, Tiantian'
'Wang, Shimin'
'Li, Xuemin'
'Gao, Xiaoli'
'Zhou, Chunlin'
'Cheng, Jiajia'
'Li, Baojun'
'Li, Jinpeng'
'Chang, Junbiao'
'Hou, Hongwei'
'Liu, Zhongyi'

_publ_section_title
;
 Roles of temperature, solvent, M/L ratios and anion in preparing
 complexes containing a Himta ligand
;
_journal_issue 8
_journal_name_full CrystEngComm
_journal_page_first 1350
_journal_paper_doi 10.1039/C5CE02277K
_journal_volume 18
_journal_year 2016
_chemical_formula_sum 'C16 H16 N10 O4 Pb'
_chemical_formula_weight 619.59
_chemical_name_systematic
; 
 ? 
;
_space_group_IT_number 56
_symmetry_cell_setting orthorhombic
_symmetry_space_group_name_Hall '-P 2ab 2ac'
_symmetry_space_group_name_H-M 'P c c n'
_atom_sites_solution_hydrogens geom
_atom_sites_solution_primary direct
_atom_sites_solution_secondary difmap
_audit_creation_method SHELXL-97
_audit_update_record
;
2016-01-15 deposited with the CCDC.
2016-01-15 downloaded from the CCDC.
;
_cell_angle_alpha 90.00
_cell_angle_beta 90.00
_cell_angle_gamma 90.00
_cell_formula_units_Z 4
_cell_length_a 10.487(2)
_cell_length_b 23.350(5)
_cell_length_c 8.3772(17)
_cell_measurement_reflns_used 3777
_cell_measurement_temperature 293(2)
_cell_measurement_theta_max 27.8804
_cell_measurement_theta_min 1.7442
_cell_volume 2051.3(7)
_computing_cell_refinement 'CrystalClear (Rigaku/MSC Inc., 2006)'
_computing_data_collection 'CrystalClear (Rigaku/MSC Inc., 2006)'
_computing_data_reduction 'CrystalClear (Rigaku/MSC Inc., 2006)'
_computing_structure_refinement 'SHELXL-97 (Sheldrick, 1997)'
_computing_structure_solution 'SHELXS-97 (Sheldrick, 1990)'
_diffrn_ambient_temperature 293(2)
_diffrn_detector_area_resol_mean 28.5714
_diffrn_measured_fraction_theta_full 0.992
_diffrn_measured_fraction_theta_max 0.992
_diffrn_measurement_device_type Saturn724
_diffrn_measurement_method dtprofit.ref
_diffrn_radiation_monochromator graphite
_diffrn_radiation_source 'fine-focus sealed tube'
_diffrn_radiation_type MoK\a
_diffrn_radiation_wavelength 0.71073
_diffrn_reflns_av_R_equivalents 0.0420
_diffrn_reflns_av_sigmaI/netI 0.0467
_diffrn_reflns_limit_h_max 13
_diffrn_reflns_limit_h_min -5
_diffrn_reflns_limit_k_max 30
_diffrn_reflns_limit_k_min -28
_diffrn_reflns_limit_l_max 10
_diffrn_reflns_limit_l_min -10
_diffrn_reflns_number 7875
_diffrn_reflns_theta_full 27.88
_diffrn_reflns_theta_max 27.88
_diffrn_reflns_theta_min 2.13
_diffrn_standards_decay_% 0
_diffrn_standards_interval_count 0
_diffrn_standards_interval_time 0
_diffrn_standards_number 0
_exptl_absorpt_coefficient_mu 8.272
_exptl_absorpt_correction_T_max 0.2885
_exptl_absorpt_correction_T_min 0.2885
_exptl_absorpt_correction_type multi-scan
_exptl_crystal_colour Colorless
_exptl_crystal_density_diffrn 2.006
_exptl_crystal_density_method 'not measured'
_exptl_crystal_description Prism
_exptl_crystal_F_000 1184
_exptl_crystal_size_max 0.20
_exptl_crystal_size_mid 0.20
_exptl_crystal_size_min 0.20
_refine_diff_density_max 1.483
_refine_diff_density_min -1.334
_refine_diff_density_rms 0.134
_refine_ls_extinction_method none
_refine_ls_goodness_of_fit_ref 1.168
_refine_ls_hydrogen_treatment mixed
_refine_ls_matrix_type full
_refine_ls_number_parameters 141
_refine_ls_number_reflns 2427
_refine_ls_number_restraints 0
_refine_ls_restrained_S_all 1.168
_refine_ls_R_factor_all 0.0874
_refine_ls_R_factor_gt 0.0508
_refine_ls_shift/su_max 0.000
_refine_ls_shift/su_mean 0.000
_refine_ls_structure_factor_coef Fsqd
_refine_ls_weighting_details 'calc w=1/[\s^2^(Fo^2^)+(0.0198P)^2^+3.4289P] where P=(Fo^2^+2Fc^2^)/3'
_refine_ls_weighting_scheme calc
_refine_ls_wR_factor_gt 0.0687
_refine_ls_wR_factor_ref 0.0794
_reflns_number_gt 1648
_reflns_number_total 2427
_reflns_threshold_expression >2sigma(I)
_cod_data_source_file c5ce02277k2.cif
_cod_data_source_block a
_cod_depositor_comments
;
The following automatic conversions were performed:

'_exptl_absorpt_correction_type' value 'Multi-scan' changed to
'multi-scan' according to
/usr/data/users/saulius/crontab/automatic-downloads/rss-feeds/RSC/lib/dictionaries/cif_core.dic
dictionary named 'cif_core.dic' version 2.4.2 from 2011-04-26.

Automatic conversion script
Id: cif_fix_values 4268 2015-11-12 08:31:59Z antanas 

 Adding full bibliography for 7223915--7223923.cif.
;
_cod_original_sg_symbol_H-M Pccn
_cod_database_code 7223919

loop_
_symmetry_equiv_pos_as_xyz
'x, y, z'
'-x+1/2, -y+1/2, z'
'x+1/2, -y, -z+1/2'
'-x, y+1/2, -z+1/2'
'-x, -y, -z'
'x-1/2, y-1/2, -z'
'-x-1/2, y, z-1/2'
'x, -y-1/2, z-1/2'

loop_
_atom_site_label
_atom_site_type_symbol
_atom_site_fract_x
_atom_site_fract_y
_atom_site_fract_z
_atom_site_U_iso_or_equiv
_atom_site_adp_type
_atom_site_occupancy
_atom_site_symmetry_multiplicity
_atom_site_calc_flag
_atom_site_refinement_flags
C1 C 0.5876(10) 1.2070(4) 0.6554(12) 0.073(3) Uani 1 1 d .
H1A H 0.6083 1.2345 0.5793 0.087 Uiso 1 1 calc R
C2 C 0.4853(8) 1.1595(3) 0.8283(9) 0.0471(19) Uani 1 1 d .
H2A H 0.4215 1.1468 0.8968 0.057 Uiso 1 1 calc R
C3 C 0.6649(9) 1.1653(4) 0.7050(12) 0.068(3) Uani 1 1 d .
H3A H 0.7477 1.1586 0.6699 0.081 Uiso 1 1 calc R
C4 C 0.6364(8) 1.0808(3) 0.8936(9) 0.053(2) Uani 1 1 d .
H4A H 0.5972 1.0789 0.9984 0.063 Uiso 1 1 calc R
H4B H 0.7282 1.0799 0.9079 0.063 Uiso 1 1 calc R
C5 C 0.5959(7) 1.0299(3) 0.7972(9) 0.0395(18) Uani 1 1 d .
C6 C 0.6661(7) 0.9908(3) 0.7146(9) 0.0429(18) Uani 1 1 d .
H6A H 0.7543 0.9894 0.7036 0.052 Uiso 1 1 calc R
C9 C 0.6037(7) 0.9019(3) 0.5673(8) 0.0429(19) Uani 1 1 d .
H9A H 0.6709 0.9080 0.4897 0.051 Uiso 1 1 calc R
H9B H 0.5272 0.8908 0.5099 0.051 Uiso 1 1 calc R
C10 C 0.6423(7) 0.8536(3) 0.6798(8) 0.0394(18) Uani 1 1 d .
N1 N 0.4728(7) 1.2032(3) 0.7336(8) 0.0552(18) Uani 1 1 d .
N2 N 0.6002(6) 1.1346(2) 0.8164(7) 0.0444(16) Uani 1 1 d .
N3 N 0.5800(6) 0.9548(2) 0.6526(7) 0.0370(14) Uani 1 1 d .
N4 N 0.4611(6) 0.9695(2) 0.6914(8) 0.0448(16) Uani 1 1 d .
N5 N 0.4719(6) 1.0161(3) 0.7803(8) 0.0482(16) Uani 1 1 d .
O1 O 0.6881(5) 0.8098(2) 0.6160(5) 0.0476(14) Uani 1 1 d .
O2 O 0.6263(7) 0.8590(2) 0.8241(6) 0.084(2) Uani 1 1 d .
Pb1 Pb 0.7500 0.7500 0.84219(4) 0.03866(13) Uani 1 2 d S

loop_
_atom_site_aniso_label
_atom_site_aniso_U_11
_atom_site_aniso_U_22
_atom_site_aniso_U_33
_atom_site_aniso_U_23
_atom_site_aniso_U_13
_atom_site_aniso_U_12
C1 0.078(7) 0.052(5) 0.088(7) 0.015(5) -0.003(6) -0.017(5)
C2 0.051(5) 0.042(4) 0.048(5) -0.009(4) 0.006(4) 0.005(4)
C3 0.047(5) 0.056(5) 0.100(8) 0.006(5) 0.019(6) -0.008(4)
C4 0.050(5) 0.043(4) 0.065(5) -0.008(4) -0.017(4) -0.001(4)
C5 0.034(4) 0.030(3) 0.055(5) 0.000(4) -0.006(4) 0.010(3)
C6 0.027(4) 0.043(4) 0.059(5) 0.001(4) -0.005(4) 0.000(3)
C9 0.051(5) 0.034(4) 0.044(5) -0.001(4) -0.001(4) 0.010(3)
C10 0.050(5) 0.036(4) 0.032(4) -0.001(4) -0.004(4) 0.005(3)
N1 0.066(5) 0.044(4) 0.055(4) 0.000(4) -0.001(4) 0.003(3)
N2 0.042(4) 0.033(3) 0.058(4) -0.008(3) -0.003(3) 0.001(3)
N3 0.033(3) 0.035(3) 0.043(3) 0.006(3) -0.003(3) 0.006(3)
N4 0.029(4) 0.041(3) 0.065(5) -0.009(3) -0.005(4) 0.009(3)
N5 0.031(4) 0.046(4) 0.067(5) -0.010(4) 0.000(4) 0.012(3)
O1 0.075(4) 0.030(3) 0.039(3) 0.000(2) 0.001(3) 0.014(2)
O2 0.159(7) 0.059(4) 0.034(3) 0.003(3) 0.010(4) 0.048(4)
Pb1 0.0596(2) 0.02752(17) 0.02888(18) 0.000 0.000 -0.0028(2)

loop_
_atom_type_symbol
_atom_type_description
_atom_type_scat_dispersion_real
_atom_type_scat_dispersion_imag
_atom_type_scat_source
C C 0.0033 0.0016 'International Tables Vol C Tables 4.2.6.8 and 6.1.1.4'
H H 0.0000 0.0000 'International Tables Vol C Tables 4.2.6.8 and 6.1.1.4'
N N 0.0061 0.0033 'International Tables Vol C Tables 4.2.6.8 and 6.1.1.4'
O O 0.0106 0.0060 'International Tables Vol C Tables 4.2.6.8 and 6.1.1.4'
Pb Pb -3.3944 10.1111 'International Tables Vol C Tables 4.2.6.8 and 6.1.1.4'

loop_
_geom_angle_atom_site_label_1
_geom_angle_atom_site_label_2
_geom_angle_atom_site_label_3
_geom_angle
_geom_angle_site_symmetry_1
_geom_angle_site_symmetry_3
C3 C1 N1 109.7(8) . .
C3 C1 H1A 125.1 . .
N1 C1 H1A 125.1 . .
N1 C2 N2 112.6(7) . .
N1 C2 H2A 123.7 . .
N2 C2 H2A 123.7 . .
C1 C3 N2 107.2(8) . .
C1 C3 H3A 126.4 . .
N2 C3 H3A 126.4 . .
N2 C4 C5 111.7(6) . .
N2 C4 H4A 109.3 . .
C5 C4 H4A 109.3 . .
N2 C4 H4B 109.3 . .
C5 C4 H4B 109.3 . .
H4A C4 H4B 107.9 . .
N5 C5 C6 108.0(6) . .
N5 C5 C4 121.3(7) . .
C6 C5 C4 130.7(7) . .
N3 C6 C5 104.6(6) . .
N3 C6 H6A 127.7 . .
C5 C6 H6A 127.7 . .
N3 C9 C10 111.8(6) . .
N3 C9 H9A 109.2 . .
C10 C9 H9A 109.2 . .
N3 C9 H9B 109.2 . .
C10 C9 H9B 109.2 . .
H9A C9 H9B 107.9 . .
O2 C10 O1 123.9(7) . .
O2 C10 C9 119.8(6) . .
O1 C10 C9 116.3(6) . .
C2 N1 C1 104.7(7) . .
C2 N1 Pb1 123.9(6) . 3_476
C1 N1 Pb1 129.1(6) . 3_476
C2 N2 C3 105.8(7) . .
C2 N2 C4 124.9(7) . .
C3 N2 C4 128.8(7) . .
N4 N3 C6 112.1(6) . .
N4 N3 C9 119.9(6) . .
C6 N3 C9 127.6(6) . .
N5 N4 N3 105.5(6) . .
N4 N5 C5 109.7(6) . .
C10 O1 Pb1 103.8(4) . .
C10 O1 Pb1 149.1(4) . 7_755
Pb1 O1 Pb1 107.06(16) . 7_755
C10 O2 Pb1 84.2(4) . .
O1 Pb1 O1 78.2(2) 2_665 .
O1 Pb1 N1 79.2(2) 2_665 4_646
O1 Pb1 N1 79.37(19) . 4_646
O1 Pb1 N1 79.37(19) 2_665 3_576
O1 Pb1 N1 79.2(2) . 3_576
N1 Pb1 N1 152.3(3) 4_646 3_576
O1 Pb1 O1 150.6(2) 2_665 7_756
O1 Pb1 O1 114.72(18) . 7_756
N1 Pb1 O1 127.80(19) 4_646 7_756
N1 Pb1 O1 77.54(18) 3_576 7_756
O1 Pb1 O1 114.72(18) 2_665 8_576
O1 Pb1 O1 150.6(2) . 8_576
N1 Pb1 O1 77.54(18) 4_646 8_576
N1 Pb1 O1 127.80(19) 3_576 8_576
O1 Pb1 O1 67.72(19) 7_756 8_576
O1 Pb1 O2 47.91(15) 2_665 2_665
O1 Pb1 O2 126.02(15) . 2_665
N1 Pb1 O2 91.2(2) 4_646 2_665
N1 Pb1 O2 87.4(2) 3_576 2_665
O1 Pb1 O2 112.77(16) 7_756 2_665
O1 Pb1 O2 72.60(16) 8_576 2_665
O1 Pb1 O2 126.02(15) 2_665 .
O1 Pb1 O2 47.91(15) . .
N1 Pb1 O2 87.4(2) 4_646 .
N1 Pb1 O2 91.2(2) 3_576 .
O1 Pb1 O2 72.60(16) 7_756 .
O1 Pb1 O2 112.77(16) 8_576 .
O2 Pb1 O2 173.9(2) 2_665 .
O1 Pb1 C10 23.91(16) 2_665 2_665
O1 Pb1 C10 102.08(18) . 2_665
N1 Pb1 C10 83.7(2) 4_646 2_665
N1 Pb1 C10 83.8(2) 3_576 2_665
O1 Pb1 C10 134.14(18) 7_756 2_665
O1 Pb1 C10 93.31(17) 8_576 2_665
O2 Pb1 C10 24.04(15) 2_665 2_665
O2 Pb1 C10 149.89(19) . 2_665
O1 Pb1 Pb1 140.92(11) 2_665 7_756
O1 Pb1 Pb1 140.92(11) . 7_756
N1 Pb1 Pb1 103.84(15) 4_646 7_756
N1 Pb1 Pb1 103.84(15) 3_576 7_756
O1 Pb1 Pb1 33.86(10) 7_756 7_756
O1 Pb1 Pb1 33.86(10) 8_576 7_756
O2 Pb1 Pb1 93.04(10) 2_665 7_756
O2 Pb1 Pb1 93.04(10) . 7_756
C10 Pb1 Pb1 117.01(13) 2_665 7_756
O1 Pb1 Pb1 39.08(11) 2_665 7_755
O1 Pb1 Pb1 39.08(11) . 7_755
N1 Pb1 Pb1 76.16(15) 4_646 7_755
N1 Pb1 Pb1 76.16(15) 3_576 7_755
O1 Pb1 Pb1 146.14(10) 7_756 7_755
O1 Pb1 Pb1 146.14(10) 8_576 7_755
O2 Pb1 Pb1 86.96(10) 2_665 7_755
O2 Pb1 Pb1 86.96(10) . 7_755
C10 Pb1 Pb1 62.99(13) 2_665 7_755
Pb1 Pb1 Pb1 180 7_756 7_755

loop_
_geom_bond_atom_site_label_1
_geom_bond_atom_site_label_2
_geom_bond_distance
_geom_bond_site_symmetry_2
C1 C3 1.333(12) .
C1 N1 1.374(11) .
C1 H1A 0.9300 .
C2 N1 1.300(9) .
C2 N2 1.341(9) .
C2 H2A 0.9300 .
C3 N2 1.358(10) .
C3 H3A 0.9300 .
C4 N2 1.464(9) .
C4 C5 1.499(9) .
C4 H4A 0.9700 .
C4 H4B 0.9700 .
C5 N5 1.347(8) .
C5 C6 1.362(9) .
C6 N3 1.338(8) .
C6 H6A 0.9300 .
C9 N3 1.450(8) .
C9 C10 1.523(9) .
C9 H9A 0.9700 .
C9 H9B 0.9700 .
C10 O2 1.227(8) .
C10 O1 1.251(8) .
N1 Pb1 2.656(7) 3_476
N3 N4 1.333(8) .
N4 N5 1.324(8) .
O1 Pb1 2.441(5) .
O1 Pb1 2.762(5) 7_755
O2 Pb1 2.861(5) .
Pb1 O1 2.441(5) 2_665
Pb1 N1 2.656(7) 4_646
Pb1 N1 2.656(7) 3_576
Pb1 O1 2.762(5) 7_756
Pb1 O1 2.762(5) 8_576
Pb1 O2 2.861(5) 2_665
Pb1 C10 2.997(7) 2_665
Pb1 Pb1 4.1886(8) 7_756
Pb1 Pb1 4.1886(8) 7_755

loop_
_geom_torsion_atom_site_label_1
_geom_torsion_atom_site_label_2
_geom_torsion_atom_site_label_3
_geom_torsion_atom_site_label_4
_geom_torsion
_geom_torsion_site_symmetry_1
_geom_torsion_site_symmetry_4
N1 C1 C3 N2 -0.3(11) . .
N2 C4 C5 N5 -69.0(10) . .
N2 C4 C5 C6 110.8(9) . .
N5 C5 C6 N3 -0.6(8) . .
C4 C5 C6 N3 179.6(7) . .
N3 C9 C10 O2 14.1(11) . .
N3 C9 C10 O1 -166.7(6) . .
N2 C2 N1 C1 -0.1(9) . .
N2 C2 N1 Pb1 163.8(4) . 3_476
C3 C1 N1 C2 0.3(10) . .
C3 C1 N1 Pb1 -162.5(6) . 3_476
N1 C2 N2 C3 -0.1(9) . .
N1 C2 N2 C4 -172.4(6) . .
C1 C3 N2 C2 0.2(10) . .
C1 C3 N2 C4 172.1(7) . .
C5 C4 N2 C2 83.8(9) . .
C5 C4 N2 C3 -86.7(10) . .
C5 C6 N3 N4 0.2(8) . .
C5 C6 N3 C9 -173.1(6) . .
C10 C9 N3 N4 -97.3(8) . .
C10 C9 N3 C6 75.6(9) . .
C6 N3 N4 N5 0.2(8) . .
C9 N3 N4 N5 174.1(6) . .
N3 N4 N5 C5 -0.5(8) . .
C6 C5 N5 N4 0.7(9) . .
C4 C5 N5 N4 -179.5(6) . .
O2 C10 O1 Pb1 -5.4(10) . .
C9 C10 O1 Pb1 175.5(5) . .
O2 C10 O1 Pb1 174.2(7) . 7_755
C9 C10 O1 Pb1 -4.9(14) . 7_755
O1 C10 O2 Pb1 4.5(8) . .
C9 C10 O2 Pb1 -176.4(7) . .
C10 O1 Pb1 O1 179.8(6) . 2_665
Pb1 O1 Pb1 O1 0.0 7_755 2_665
C10 O1 Pb1 N1 98.7(5) . 4_646
Pb1 O1 Pb1 N1 -81.1(2) 7_755 4_646
C10 O1 Pb1 N1 -98.9(5) . 3_576
Pb1 O1 Pb1 N1 81.3(2) 7_755 3_576
C10 O1 Pb1 O1 -28.1(4) . 7_756
Pb1 O1 Pb1 O1 152.0(2) 7_755 7_756
C10 O1 Pb1 O1 59.9(6) . 8_576
Pb1 O1 Pb1 O1 -119.9(2) 7_755 8_576
C10 O1 Pb1 O2 -177.6(5) . 2_665
Pb1 O1 Pb1 O2 2.6(3) 7_755 2_665
C10 O1 Pb1 O2 2.6(5) . .
Pb1 O1 Pb1 O2 -177.2(4) 7_755 .
C10 O1 Pb1 C10 179.9(3) . 2_665
Pb1 O1 Pb1 C10 0.1(2) 7_755 2_665
C10 O1 Pb1 Pb1 -0.2(6) . 7_756
Pb1 O1 Pb1 Pb1 180 7_755 7_756
C10 O1 Pb1 Pb1 179.8(6) . 7_755
C10 O2 Pb1 O1 -6.0(7) . 2_665
C10 O2 Pb1 O1 -2.6(5) . .
C10 O2 Pb1 N1 -80.6(6) . 4_646
C10 O2 Pb1 N1 71.7(6) . 3_576
C10 O2 Pb1 O1 148.3(6) . 7_756
C10 O2 Pb1 O1 -155.9(5) . 8_576
C10 O2 Pb1 O2 -4.3(5) . 2_665
C10 O2 Pb1 C10 -7.9(10) . 2_665
C10 O2 Pb1 Pb1 175.7(5) . 7_756
C10 O2 Pb1 Pb1 -4.3(5) . 7_755
